data_7708278
loop_
_publ_author_name
'Schorpp, Marcel'
'Tamim, Razan'
'Krossing, Ingo'

_publ_section_title
;
 Oxidative Addition, Reduction and Reductive Coupling: The Versatile
 Reactivity of Subvalent Gallium Cations.
;
_journal_name_full 'Dalton Transactions'
_journal_paper_doi 10.1039/D1DT02682H
_journal_year 2021
_chemical_formula_moiety '	C16 Al F36 O4, C36 H30 P3'
_chemical_formula_sum 'C52 H30 Al F36 O4 P3'
_chemical_formula_weight 1522.65
_space_group_crystal_system monoclinic
_space_group_IT_number 14
_space_group_name_Hall '-P 2yn'
_space_group_name_H-M_alt 'P 1 21/n 1'
_atom_sites_solution_hydrogens geom
_atom_sites_solution_primary direct
_audit_creation_method
;
FinalCif V59 by Daniel Kratzert, Freiburg 2019,
https://github.com/dkratzert/FinalCif
;
_audit_update_record
;
2021-09-03 deposited with the CCDC.	2021-09-08 downloaded from the CCDC.
;
_cell_angle_alpha 90
_cell_angle_beta 102.457(2)
_cell_angle_gamma 90
_cell_formula_units_Z 4
_cell_length_a 15.6096(5)
_cell_length_b 14.4751(4)
_cell_length_c 26.9444(8)
_cell_measurement_reflns_used 9829
_cell_measurement_temperature 130(2)
_cell_measurement_theta_max 26.1405
_cell_measurement_theta_min 2.4165
_cell_volume 5944.8(3)
_computing_cell_refinement 'SAINT V8.38A'
_computing_data_collection 'Bruker BIS 2015.5.1.2/11-Jun-2015 P2 && APEX2_2014.11-0'
_computing_data_reduction 'SAINT V8.38A'
_computing_molecular_graphics 'Olex2 (Dolomanov et al., 2009)'
_computing_publication_material 'ShelXle (Hu\"bschle 2011)'
_computing_structure_refinement 'SHELXL-2018/3 (Sheldrick, 2018)'
_computing_structure_solution 'SHELXT 2014/5 (Sheldrick, 2014)'
_diffrn_ambient_temperature 130(2)
_diffrn_detector CCD
_diffrn_detector_area_resol_mean 8.3
_diffrn_detector_type 'Bruker APEXII'
_diffrn_measured_fraction_theta_full 1.000
_diffrn_measured_fraction_theta_max 0.998
_diffrn_measurement_device 'three-circle diffractometer'
_diffrn_measurement_device_type 'Bruker APEX2 QUAZAR'
_diffrn_measurement_method '\w and \f scans'
_diffrn_measurement_specimen_support 'MiTeGen micromount'
_diffrn_radiation_monochromator 'mirror optics'
_diffrn_radiation_probe x-ray
_diffrn_radiation_type MoK\a
_diffrn_radiation_wavelength 0.71073
_diffrn_reflns_av_R_equivalents 0.0384
_diffrn_reflns_av_unetI/netI 0.0274
_diffrn_reflns_Laue_measured_fraction_full 1.000
_diffrn_reflns_Laue_measured_fraction_max 0.998
_diffrn_reflns_limit_h_max 19
_diffrn_reflns_limit_h_min -19
_diffrn_reflns_limit_k_max 17
_diffrn_reflns_limit_k_min -18
_diffrn_reflns_limit_l_max 33
_diffrn_reflns_limit_l_min -33
_diffrn_reflns_number 81968
_diffrn_reflns_point_group_measured_fraction_full 1.000
_diffrn_reflns_point_group_measured_fraction_max 0.998
_diffrn_reflns_theta_full 25.242
_diffrn_reflns_theta_max 26.446
_diffrn_reflns_theta_min 1.392
_diffrn_source 'microfocus sealed X-ray tube'
_diffrn_source_current 0.6
_diffrn_source_type 'Incoatec I\ms'
_diffrn_source_voltage 50.0
_exptl_absorpt_coefficient_mu 0.273
_exptl_absorpt_correction_T_max 0.7454
_exptl_absorpt_correction_T_min 0.6799
_exptl_absorpt_correction_type multi-scan
_exptl_absorpt_process_details
;
SADABS-2016/2 - Bruker AXS area detector scaling and absorption correction:
Krause, L., Herbst-Irmer, R., Sheldrick G.M. & Stalke D., J. Appl. Cryst. 48
(2015) 3-10
;
_exptl_crystal_colour colourless
_exptl_crystal_density_diffrn 1.701
_exptl_crystal_description block
_exptl_crystal_F_000 3024
_exptl_crystal_size_max 0.27
_exptl_crystal_size_mid 0.23
_exptl_crystal_size_min 0.22
_refine_diff_density_max 1.933
_refine_diff_density_min -0.711
_refine_diff_density_rms 0.091
_refine_ls_extinction_method none
_refine_ls_goodness_of_fit_ref 1.004
_refine_ls_hydrogen_treatment constr
_refine_ls_matrix_type full
_refine_ls_number_parameters 1429
_refine_ls_number_reflns 12243
_refine_ls_number_restraints 12582
_refine_ls_restrained_S_all 1.282
_refine_ls_R_factor_all 0.0979
_refine_ls_R_factor_gt 0.0780
_refine_ls_shift/su_max 0.026
_refine_ls_shift/su_mean 0.000
_refine_ls_structure_factor_coef Fsqd
_refine_ls_weighting_details 'w=1/[\s^2^(Fo^2^)+(0.1569P)^2^+9.6803P] where P=(Fo^2^+2Fc^2^)/3'
_refine_ls_weighting_scheme calc
_refine_ls_wR_factor_gt 0.2246
_refine_ls_wR_factor_ref 0.2477
_reflns_Friedel_coverage 0.000
_reflns_number_gt 9244
_reflns_number_total 12243
_reflns_threshold_expression 'I > 2\s(I)'
_cod_data_source_file d1dt02682h2.cif
_cod_data_source_block P21n_a
_cod_original_sg_symbol_H-M 'P 21/n'
_cod_database_code 7708278
_shelx_shelxl_version_number 2018/3
_shelx_space_group_comment
;
The symmetry employed for this shelxl refinement is uniquely defined
by the following loop, which should always be used as a source of
symmetry information in preference to the above space-group names.
They are only intended as comments.
;
_olex2_diffrn_ambient_temperature_device 'Oxford Cryostream 800'

loop_
_space_group_symop_operation_xyz
'x, y, z'
'-x+1/2, y+1/2, -z+1/2'
'-x, -y, -z'
'x-1/2, -y-1/2, z-1/2'

loop_
_atom_site_label
_atom_site_type_symbol
_atom_site_fract_x
_atom_site_fract_y
_atom_site_fract_z
_atom_site_U_iso_or_equiv
_atom_site_adp_type
_atom_site_occupancy
_atom_site_site_symmetry_order
_atom_site_calc_flag
_atom_site_refinement_flags_posn
_atom_site_refinement_flags_adp
_atom_site_refinement_flags_occupancy
_atom_site_disorder_assembly
_atom_site_disorder_group
C1_15 C 0.9389(12) 0.355(2) 0.5245(11) 0.033(4) Uani 0.45(4) 1 d D U P A 2
C2_15 C 0.9565(13) 0.4160(19) 0.5647(11) 0.049(4) Uani 0.45(4) 1 d D U P A 2
H2_15 H 0.909912 0.439363 0.578679 0.059 Uiso 0.45(4) 1 calc R U P A 2
C3_15 C 1.0421(13) 0.4435(15) 0.5848(11) 0.060(4) Uani 0.45(4) 1 d D U P A 2
H3_15 H 1.054031 0.485713 0.612400 0.073 Uiso 0.45(4) 1 calc R U P A 2
C4_15 C 1.1096(12) 0.4096(15) 0.5648(12) 0.058(4) Uani 0.45(4) 1 d D U P A 2
H4_15 H 1.168103 0.428363 0.578737 0.069 Uiso 0.45(4) 1 calc R U P A 2
C5_15 C 1.0931(12) 0.3488(18) 0.5247(10) 0.060(4) Uani 0.45(4) 1 d D U P A 2
H5_15 H 1.140192 0.324567 0.511496 0.072 Uiso 0.45(4) 1 calc R U P A 2
C6_15 C 1.0077(13) 0.3230(18) 0.5038(10) 0.046(4) Uani 0.45(4) 1 d D U P A 2
H6_15 H 0.995798 0.283317 0.475013 0.055 Uiso 0.45(4) 1 calc R U P A 2
C1_14 C 0.6628(2) 0.0745(2) 0.56720(12) 0.0306(7) Uani 1 1 d D U . . .
C2_14 C 0.6266(2) 0.0083(3) 0.53185(14) 0.0404(8) Uani 1 1 d D U . . .
H2_14 H 0.604631 0.025562 0.497451 0.049 Uiso 1 1 calc R U . . .
C3_14 C 0.6223(3) -0.0833(3) 0.54634(16) 0.0509(10) Uani 1 1 d D U . . .
H3_14 H 0.597779 -0.128515 0.521771 0.061 Uiso 1 1 calc R U . . .
C4_14 C 0.6534(3) -0.1090(3) 0.59624(16) 0.0497(10) Uani 1 1 d D U . . .
H4_14 H 0.650675 -0.171837 0.605969 0.060 Uiso 1 1 calc R U . . .
C5_14 C 0.6884(3) -0.0434(3) 0.63210(15) 0.0488(10) Uani 1 1 d D U . . .
H5_14 H 0.709761 -0.061024 0.666502 0.059 Uiso 1 1 calc R U . . .
C6_14 C 0.6924(2) 0.0480(3) 0.61788(13) 0.0389(8) Uani 1 1 d D U . . .
H6_14 H 0.715410 0.093156 0.642774 0.047 Uiso 1 1 calc R U . . .
C1_13 C 0.6166(2) 0.2156(2) 0.48768(12) 0.0298(7) Uani 1 1 d D U . . .
C2_13 C 0.6349(2) 0.1689(3) 0.44610(13) 0.0354(7) Uani 1 1 d D U . . .
H2_13 H 0.678353 0.121880 0.451185 0.042 Uiso 1 1 calc R U . . .
C3_13 C 0.5898(2) 0.1905(3) 0.39709(14) 0.0432(9) Uani 1 1 d D U . . .
H3_13 H 0.602647 0.158510 0.368776 0.052 Uiso 1 1 calc R U . . .
C4_13 C 0.5264(3) 0.2587(3) 0.38976(15) 0.0448(9) Uani 1 1 d D U . . .
H4_13 H 0.494996 0.272990 0.356350 0.054 Uiso 1 1 calc R U . . .
C5_13 C 0.5084(3) 0.3061(3) 0.43068(16) 0.0467(9) Uani 1 1 d D U . . .
H5_13 H 0.465201 0.353425 0.425342 0.056 Uiso 1 1 calc R U . . .
C6_13 C 0.5531(2) 0.2850(3) 0.47961(14) 0.0375(8) Uani 1 1 d D U . . .
H6_13 H 0.540507 0.317930 0.507698 0.045 Uiso 1 1 calc R U . . .
C1_12 C 0.8524(2) 0.0967(2) 0.53101(12) 0.0306(7) Uani 1 1 d D U . . .
C2_12 C 0.8560(2) 0.0813(2) 0.48069(13) 0.0355(7) Uani 1 1 d D U . . .
H2_12 H 0.841566 0.129612 0.456482 0.043 Uiso 1 1 calc R U . . .
C3_12 C 0.8806(3) -0.0041(3) 0.46568(16) 0.0435(8) Uani 1 1 d D U . . .
H3_12 H 0.883451 -0.014106 0.431234 0.052 Uiso 1 1 calc R U . . .
C4_12 C 0.9009(3) -0.0748(3) 0.50049(17) 0.0488(9) Uani 1 1 d D U . . .
H4_12 H 0.917189 -0.133721 0.490031 0.059 Uiso 1 1 calc R U . . .
C5_12 C 0.8975(3) -0.0597(3) 0.55029(17) 0.0497(10) Uani 1 1 d D U . . .
H5_12 H 0.911923 -0.108533 0.574210 0.060 Uiso 1 1 calc R U . . .
C6_12 C 0.8734(2) 0.0256(3) 0.56631(14) 0.0395(8) Uani 1 1 d D U . . .
H6_12 H 0.871171 0.035415 0.600883 0.047 Uiso 1 1 calc R U . . .
C1_11 C 0.8716(2) 0.2286(3) 0.61382(13) 0.0366(8) Uani 1 1 d D U . . .
C2_11 C 0.8321(3) 0.2639(2) 0.65096(13) 0.0386(8) Uani 1 1 d D U . . .
H2_11 H 0.770458 0.273627 0.643800 0.046 Uiso 1 1 calc R U . . .
C3_11 C 0.8820(3) 0.2852(3) 0.69856(15) 0.0529(10) Uani 1 1 d D U . . .
H3_11 H 0.854808 0.309136 0.724153 0.063 Uiso 1 1 calc R U . . .
C4_11 C 0.9715(3) 0.2715(4) 0.70863(18) 0.0653(13) Uani 1 1 d D U . . .
H4_11 H 1.005861 0.286320 0.741255 0.078 Uiso 1 1 calc R U . . .
C5_11 C 1.0114(3) 0.2368(4) 0.67208(19) 0.0667(13) Uani 1 1 d D U . . .
H5_11 H 1.073140 0.227683 0.679507 0.080 Uiso 1 1 calc R U . . .
C6_11 C 0.9624(2) 0.2150(3) 0.62444(17) 0.0513(10) Uani 1 1 d D U . . .
H6_11 H 0.990125 0.190848 0.599121 0.062 Uiso 1 1 calc R U . . .
C1_10 C 0.9375(11) 0.3439(18) 0.5147(9) 0.036(3) Uani 0.55(4) 1 d D U P A 1
C2_10 C 0.9998(11) 0.3054(13) 0.4910(8) 0.043(3) Uani 0.55(4) 1 d D U P A 1
H2_10 H 0.983224 0.260610 0.464906 0.052 Uiso 0.55(4) 1 calc R U P A 1
C3_10 C 1.0864(10) 0.3333(12) 0.5059(8) 0.055(3) Uani 0.55(4) 1 d D U P A 1
H3_10 H 1.129427 0.306798 0.490149 0.066 Uiso 0.55(4) 1 calc R U P A 1
C4_10 C 1.1110(8) 0.3990(12) 0.5434(9) 0.052(4) Uani 0.55(4) 1 d D U P A 1
H4_10 H 1.170657 0.417514 0.553177 0.063 Uiso 0.55(4) 1 calc R U P A 1
C5_10 C 1.0497(11) 0.4375(12) 0.5665(8) 0.053(3) Uani 0.55(4) 1 d D U P A 1
H5_10 H 1.066679 0.482467 0.592434 0.064 Uiso 0.55(4) 1 calc R U P A 1
C6_10 C 0.9625(11) 0.4105(16) 0.5518(8) 0.049(3) Uani 0.55(4) 1 d D U P A 1
H6_10 H 0.919704 0.437959 0.567344 0.059 Uiso 0.55(4) 1 calc R U P A 1
C1_9 C 0.7542(2) 0.4000(2) 0.50279(12) 0.0311(7) Uani 1 1 d D U . . .
C2_9 C 0.7088(2) 0.4411(2) 0.45786(14) 0.0377(8) Uani 1 1 d D U . . .
H2_9 H 0.714776 0.417358 0.425909 0.045 Uiso 1 1 calc R U . . .
C3_9 C 0.6551(3) 0.5162(3) 0.45991(16) 0.0522(10) Uani 1 1 d D U . . .
H3_9 H 0.624873 0.544670 0.429360 0.063 Uiso 1 1 calc R U . . .
C4_9 C 0.6454(3) 0.5500(3) 0.50611(17) 0.0592(12) Uani 1 1 d D U . . .
H4_9 H 0.609477 0.602537 0.507331 0.071 Uiso 1 1 calc R U . . .
C5_9 C 0.6877(3) 0.5078(3) 0.55080(16) 0.0513(10) Uani 1 1 d D U . . .
H5_9 H 0.679176 0.530218 0.582535 0.062 Uiso 1 1 calc R U . . .
C6_9 C 0.7422(2) 0.4331(3) 0.54924(13) 0.0370(8) Uani 1 1 d D U . . .
H6_9 H 0.771510 0.404418 0.579926 0.044 Uiso 1 1 calc R U . . .
O1_8 O 0.4742(14) 0.8288(14) 0.2373(10) 0.041(5) Uani 0.217(4) 1 d D U P B 2
C1_8 C 0.4180(10) 0.8690(10) 0.2006(5) 0.066(4) Uani 0.217(4) 1 d D U P B 2
C2_8 C 0.3625(10) 0.9384(11) 0.2229(6) 0.083(4) Uani 0.217(4) 1 d D U P B 2
F1_8 F 0.3170(9) 0.8938(11) 0.2517(5) 0.082(4) Uani 0.217(4) 1 d D U P B 2
F2_8 F 0.3023(13) 0.9784(13) 0.1865(6) 0.095(4) Uani 0.217(4) 1 d D U P B 2
F3_8 F 0.4247(13) 0.9960(12) 0.2515(7) 0.107(4) Uani 0.217(4) 1 d D U P B 2
C3_8 C 0.4431(11) 0.9181(12) 0.1552(6) 0.105(5) Uani 0.217(4) 1 d D U P B 2
F4_8 F 0.5113(12) 0.8728(13) 0.1439(6) 0.094(5) Uani 0.217(4) 1 d D U P B 2
F5_8 F 0.4602(14) 1.0071(11) 0.1713(7) 0.104(4) Uani 0.217(4) 1 d D U P B 2
F6_8 F 0.3757(10) 0.9003(10) 0.1136(4) 0.079(4) Uani 0.217(4) 1 d D U P B 2
C4_8 C 0.3600(12) 0.7866(12) 0.1758(7) 0.101(5) Uani 0.217(4) 1 d D U P B 2
F7_8 F 0.3936(13) 0.7606(14) 0.1371(6) 0.085(3) Uani 0.217(4) 1 d D U P B 2
F8_8 F 0.2784(10) 0.811(2) 0.1744(8) 0.166(10) Uani 0.217(4) 1 d D U P B 2
F9_8 F 0.375(2) 0.7142(17) 0.2085(11) 0.207(11) Uani 0.217(4) 1 d D U P B 2
O1_7 O 0.6008(6) 0.7073(7) 0.2214(4) 0.053(2) Uani 0.490(6) 1 d D U P B 2
C1_7 C 0.6727(7) 0.7235(8) 0.2010(4) 0.071(3) Uani 0.490(6) 1 d D U P B 2
C2_7 C 0.7552(6) 0.7131(9) 0.2413(4) 0.085(3) Uani 0.490(6) 1 d D U P B 2
F1_7 F 0.7753(6) 0.7951(9) 0.2661(4) 0.120(4) Uani 0.490(6) 1 d D U P B 2
F2_7 F 0.8241(4) 0.6857(6) 0.2238(3) 0.061(2) Uani 0.490(6) 1 d D U P B 2
F3_7 F 0.7453(6) 0.6537(8) 0.2763(4) 0.095(2) Uani 0.490(6) 1 d D U P B 2
C3_7 C 0.6667(9) 0.6483(9) 0.1600(5) 0.077(3) Uani 0.490(6) 1 d D U P B 2
F4_7 F 0.5881(7) 0.6578(12) 0.1303(5) 0.107(4) Uani 0.490(6) 1 d D U P B 2
F5_7 F 0.6717(8) 0.5655(7) 0.1802(5) 0.112(4) Uani 0.490(6) 1 d D U P B 2
F6_7 F 0.7240(11) 0.6576(14) 0.1309(7) 0.080(4) Uani 0.490(6) 1 d D U P B 2
C4_7 C 0.6787(9) 0.8132(9) 0.1734(5) 0.122(4) Uani 0.490(6) 1 d D U P B 2
F7_7 F 0.6203(7) 0.8220(11) 0.1279(4) 0.160(5) Uani 0.490(6) 1 d D U P B 2
F8_7 F 0.7611(7) 0.8187(7) 0.1620(3) 0.097(3) Uani 0.490(6) 1 d D U P B 2
F9_7 F 0.6573(8) 0.8836(8) 0.1970(5) 0.159(5) Uani 0.490(6) 1 d D U P B 2
O1_6 O 0.6065(11) 0.8003(11) 0.3129(4) 0.035(3) Uani 0.335(5) 1 d D U P B 2
C1_6 C 0.6177(7) 0.8256(8) 0.3626(5) 0.041(3) Uani 0.335(5) 1 d D U P B 2
C2_6 C 0.5409(7) 0.8001(8) 0.3875(4) 0.055(3) Uani 0.335(5) 1 d D U P B 2
F1_6 F 0.4656(10) 0.8079(14) 0.3533(7) 0.062(3) Uani 0.335(5) 1 d D U P B 2
F2_6 F 0.5342(6) 0.8548(9) 0.4261(3) 0.074(3) Uani 0.335(5) 1 d D U P B 2
F3_6 F 0.5465(6) 0.7085(6) 0.4006(3) 0.067(2) Uani 0.335(5) 1 d D U P B 2
C3_6 C 0.7018(7) 0.7824(9) 0.3940(4) 0.065(3) Uani 0.335(5) 1 d D U P B 2
F4_6 F 0.7737(5) 0.8192(9) 0.3851(4) 0.082(3) Uani 0.335(5) 1 d D U P B 2
F5_6 F 0.6969(8) 0.6895(8) 0.3821(4) 0.077(3) Uani 0.335(5) 1 d D U P B 2
F6_6 F 0.6987(8) 0.7790(11) 0.4438(3) 0.094(3) Uani 0.335(5) 1 d D U P B 2
C4_6 C 0.6281(9) 0.9315(8) 0.3645(5) 0.090(4) Uani 0.335(5) 1 d D U P B 2
F7_6 F 0.6866(9) 0.9559(8) 0.3374(6) 0.095(3) Uani 0.335(5) 1 d D U P B 2
F8_6 F 0.6729(9) 0.9552(10) 0.4130(5) 0.124(5) Uani 0.335(5) 1 d D U P B 2
F9_6 F 0.5499(9) 0.9714(8) 0.3514(6) 0.104(3) Uani 0.335(5) 1 d D U P B 2
O1_5 O 0.5186(6) 0.6343(7) 0.2766(7) 0.085(4) Uani 0.316(4) 1 d D U P B 2
C1_5 C 0.4536(7) 0.5708(8) 0.2758(4) 0.055(3) Uani 0.316(4) 1 d D U P B 2
C2_5 C 0.3612(7) 0.6057(9) 0.2765(5) 0.077(3) Uani 0.316(4) 1 d D U P B 2
F1_5 F 0.3712(8) 0.6664(8) 0.3126(4) 0.080(3) Uani 0.316(4) 1 d D U P B 2
F2_5 F 0.3045(8) 0.5430(9) 0.2847(7) 0.118(5) Uani 0.316(4) 1 d D U P B 2
F3_5 F 0.3240(6) 0.6513(8) 0.2344(4) 0.092(3) Uani 0.316(4) 1 d D U P B 2
C3_5 C 0.4519(9) 0.5251(9) 0.2239(5) 0.081(3) Uani 0.316(4) 1 d D U P B 2
F4_5 F 0.5268(9) 0.4798(7) 0.2268(6) 0.109(4) Uani 0.316(4) 1 d D U P B 2
F5_5 F 0.4519(8) 0.5895(7) 0.1893(3) 0.082(3) Uani 0.316(4) 1 d D U P B 2
F6_5 F 0.3842(9) 0.4722(9) 0.2089(5) 0.101(4) Uani 0.316(4) 1 d D U P B 2
C4_5 C 0.4785(8) 0.5006(8) 0.3184(4) 0.074(3) Uani 0.316(4) 1 d D U P B 2
F7_5 F 0.5655(7) 0.4850(9) 0.3275(6) 0.082(3) Uani 0.316(4) 1 d D U P B 2
F8_5 F 0.4335(10) 0.4226(8) 0.3064(5) 0.125(6) Uani 0.316(4) 1 d D U P B 2
F9_5 F 0.4627(9) 0.5284(9) 0.3626(4) 0.094(4) Uani 0.316(4) 1 d D U P B 2
O1_4 O 0.5970(6) 0.7765(6) 0.3213(2) 0.051(2) Uani 0.665(5) 1 d D U P B 1
C1_4 C 0.6149(4) 0.8379(5) 0.3600(3) 0.0385(16) Uani 0.665(5) 1 d D U P B 1
C2_4 C 0.6784(6) 0.9123(6) 0.3488(3) 0.073(2) Uani 0.665(5) 1 d D U P B 1
F1_4 F 0.7593(3) 0.8761(5) 0.3552(3) 0.095(2) Uani 0.665(5) 1 d D U P B 1
F2_4 F 0.6810(4) 0.9871(3) 0.3780(2) 0.0777(15) Uani 0.665(5) 1 d D U P B 1
F3_4 F 0.6517(4) 0.9424(4) 0.3009(2) 0.0907(17) Uani 0.665(5) 1 d D U P B 1
C3_4 C 0.5315(4) 0.8846(4) 0.3697(2) 0.0470(14) Uani 0.665(5) 1 d D U P B 1
F4_4 F 0.4646(5) 0.8280(7) 0.3620(4) 0.064(2) Uani 0.665(5) 1 d D U P B 1
F5_4 F 0.5058(3) 0.9530(3) 0.3355(2) 0.0679(13) Uani 0.665(5) 1 d D U P B 1
F6_4 F 0.5417(3) 0.9191(4) 0.41563(17) 0.0679(15) Uani 0.665(5) 1 d D U P B 1
C4_4 C 0.6583(5) 0.7861(5) 0.4081(3) 0.072(2) Uani 0.665(5) 1 d D U P B 1
F7_4 F 0.5983(5) 0.7400(4) 0.4269(3) 0.1011(19) Uani 0.665(5) 1 d D U P B 1
F8_4 F 0.7047(3) 0.8432(4) 0.44352(16) 0.0676(13) Uani 0.665(5) 1 d D U P B 1
F9_4 F 0.7170(4) 0.7241(5) 0.3991(2) 0.0834(17) Uani 0.665(5) 1 d D U P B 1
O1_3 O 0.6112(6) 0.7479(8) 0.2234(4) 0.064(3) Uani 0.510(6) 1 d D U P B 1
C1_3 C 0.6840(6) 0.7139(7) 0.2087(4) 0.057(2) Uani 0.510(6) 1 d D U P B 1
C2_3 C 0.6559(8) 0.6621(9) 0.1588(4) 0.072(3) Uani 0.510(6) 1 d D U P B 1
F1_3 F 0.6062(7) 0.7093(10) 0.1223(4) 0.104(4) Uani 0.510(6) 1 d D U P B 1
F2_3 F 0.7238(11) 0.6333(12) 0.1398(7) 0.074(3) Uani 0.510(6) 1 d D U P B 1
F3_3 F 0.6079(11) 0.5880(11) 0.1619(5) 0.160(6) Uani 0.510(6) 1 d D U P B 1
C3_3 C 0.7486(6) 0.6553(7) 0.2456(4) 0.071(2) Uani 0.510(6) 1 d D U P B 1
F4_3 F 0.7719(5) 0.6993(6) 0.2910(3) 0.073(2) Uani 0.510(6) 1 d D U P B 1
F5_3 F 0.7147(7) 0.5778(6) 0.2541(5) 0.190(6) Uani 0.510(6) 1 d D U P B 1
F6_3 F 0.8215(7) 0.6359(10) 0.2332(5) 0.125(4) Uani 0.510(6) 1 d D U P B 1
C4_3 C 0.7349(7) 0.8015(7) 0.2013(4) 0.082(3) Uani 0.510(6) 1 d D U P B 1
F7_3 F 0.7495(9) 0.8527(6) 0.2397(4) 0.126(4) Uani 0.510(6) 1 d D U P B 1
F8_3 F 0.8186(7) 0.7791(10) 0.1995(7) 0.189(6) Uani 0.510(6) 1 d D U P B 1
F9_3 F 0.7008(10) 0.8450(10) 0.1602(5) 0.159(4) Uani 0.510(6) 1 d D U P B 1
O1_2 O 0.4809(4) 0.6479(4) 0.2732(3) 0.0747(19) Uani 0.684(4) 1 d D U P B 1
C1_2 C 0.4763(4) 0.5582(4) 0.2872(2) 0.0519(16) Uani 0.684(4) 1 d D U P B 1
C2_2 C 0.5648(5) 0.5091(5) 0.3025(3) 0.0593(16) Uani 0.684(4) 1 d D U P B 1
F1_2 F 0.5944(4) 0.4790(5) 0.2635(2) 0.1006(18) Uani 0.684(4) 1 d D U P B 1
F2_2 F 0.5623(3) 0.4375(4) 0.3339(2) 0.0750(14) Uani 0.684(4) 1 d D U P B 1
F3_2 F 0.6253(3) 0.5660(3) 0.32850(16) 0.0708(12) Uani 0.684(4) 1 d D U P B 1
C3_2 C 0.4310(4) 0.5646(5) 0.3321(3) 0.0635(17) Uani 0.684(4) 1 d D U P B 1
F4_2 F 0.3617(4) 0.6181(5) 0.3266(2) 0.0916(17) Uani 0.684(4) 1 d D U P B 1
F5_2 F 0.4885(3) 0.5972(4) 0.37259(17) 0.0818(15) Uani 0.684(4) 1 d D U P B 1
F6_2 F 0.4013(3) 0.4848(4) 0.3438(2) 0.0851(15) Uani 0.684(4) 1 d D U P B 1
C4_2 C 0.4155(5) 0.5038(5) 0.2442(2) 0.0672(18) Uani 0.684(4) 1 d D U P B 1
F7_2 F 0.3320(3) 0.5283(4) 0.2392(2) 0.0899(17) Uani 0.684(4) 1 d D U P B 1
F8_2 F 0.4198(4) 0.4127(3) 0.2547(2) 0.0917(17) Uani 0.684(4) 1 d D U P B 1
F9_2 F 0.4357(5) 0.5177(6) 0.2005(2) 0.117(2) Uani 0.684(4) 1 d D U P B 1
O1_1 O 0.4547(4) 0.8146(5) 0.2382(3) 0.0473(19) Uani 0.783(4) 1 d D U P B 1
C1_1 C 0.3881(4) 0.8490(4) 0.20453(19) 0.0480(13) Uani 0.783(4) 1 d D U P B 1
C2_1 C 0.3877(5) 0.9539(4) 0.2024(2) 0.0716(17) Uani 0.783(4) 1 d D U P B 1
F1_1 F 0.3647(3) 0.9885(3) 0.24520(17) 0.0774(12) Uani 0.783(4) 1 d D U P B 1
F2_1 F 0.3303(5) 0.9874(4) 0.1628(2) 0.107(2) Uani 0.783(4) 1 d D U P B 1
F3_1 F 0.4679(4) 0.9852(4) 0.2034(2) 0.1050(17) Uani 0.783(4) 1 d D U P B 1
C3_1 C 0.3892(4) 0.8132(5) 0.1503(2) 0.0641(16) Uani 0.783(4) 1 d D U P B 1
F4_1 F 0.4155(3) 0.7251(3) 0.15276(18) 0.0795(13) Uani 0.783(4) 1 d D U P B 1
F5_1 F 0.4465(4) 0.8542(4) 0.13061(18) 0.0978(16) Uani 0.783(4) 1 d D U P B 1
F6_1 F 0.3116(3) 0.8150(3) 0.11933(15) 0.0883(15) Uani 0.783(4) 1 d D U P B 1
C4_1 C 0.3040(4) 0.8126(4) 0.2200(2) 0.0616(15) Uani 0.783(4) 1 d D U P B 1
F7_1 F 0.2928(3) 0.7221(3) 0.21059(18) 0.0786(12) Uani 0.783(4) 1 d D U P B 1
F8_1 F 0.2326(3) 0.8552(3) 0.1957(2) 0.0920(15) Uani 0.783(4) 1 d D U P B 1
F9_1 F 0.3102(3) 0.8240(4) 0.26933(17) 0.0870(14) Uani 0.783(4) 1 d D U P B 1
P001 P 0.81067(5) 0.20411(6) 0.55020(3) 0.0275(2) Uani 1 1 d . . . . .
Al1 Al 0.54033(6) 0.74301(6) 0.26308(3) 0.0268(2) Uani 1 1 d D . . . .
P002 P 0.66973(5) 0.19769(6) 0.55426(3) 0.0285(2) Uani 1 1 d . . . . .
P003 P 0.82699(6) 0.30744(6) 0.49199(3) 0.0330(2) Uani 1 1 d . . . . .

loop_
_atom_site_aniso_label
_atom_site_aniso_U_11
_atom_site_aniso_U_22
_atom_site_aniso_U_33
_atom_site_aniso_U_23
_atom_site_aniso_U_13
_atom_site_aniso_U_12
C1_15 0.026(5) 0.019(7) 0.058(10) 0.006(6) 0.019(5) 0.005(4)
C2_15 0.031(5) 0.040(6) 0.080(12) -0.019(7) 0.019(6) -0.006(4)
C3_15 0.042(5) 0.046(6) 0.095(12) -0.016(8) 0.018(7) -0.012(4)
C4_15 0.031(5) 0.050(6) 0.094(11) 0.002(8) 0.017(7) -0.007(4)
C5_15 0.038(5) 0.058(9) 0.090(10) 0.001(8) 0.026(7) 0.008(5)
C6_15 0.043(6) 0.032(8) 0.072(10) 0.005(6) 0.031(6) 0.008(5)
C1_14 0.0272(15) 0.0345(17) 0.0308(16) 0.0015(13) 0.0081(12) -0.0036(13)
C2_14 0.048(2) 0.0375(19) 0.0333(17) 0.0019(14) 0.0035(15) -0.0082(16)
C3_14 0.064(3) 0.038(2) 0.047(2) 0.0010(17) 0.0030(19) -0.0154(19)
C4_14 0.052(2) 0.039(2) 0.056(2) 0.0116(17) 0.0046(18) -0.0105(18)
C5_14 0.047(2) 0.052(2) 0.043(2) 0.0165(17) 0.0002(17) -0.0078(18)
C6_14 0.0374(18) 0.046(2) 0.0322(17) 0.0042(15) 0.0041(14) -0.0092(16)
C1_13 0.0236(14) 0.0321(17) 0.0331(16) 0.0037(13) 0.0047(12) -0.0016(12)
C2_13 0.0338(17) 0.0395(19) 0.0319(17) 0.0030(14) 0.0049(13) 0.0034(14)
C3_13 0.0400(19) 0.058(2) 0.0311(17) 0.0041(16) 0.0071(15) -0.0035(17)
C4_13 0.0401(19) 0.052(2) 0.0381(19) 0.0166(16) -0.0011(15) -0.0024(16)
C5_13 0.0357(19) 0.045(2) 0.055(2) 0.0121(18) 0.0012(16) 0.0078(16)
C6_13 0.0301(16) 0.0366(19) 0.0456(19) 0.0023(15) 0.0076(14) 0.0031(14)
C1_12 0.0247(14) 0.0288(17) 0.0374(17) 0.0032(13) 0.0048(12) 0.0006(12)
C2_12 0.0322(16) 0.0330(18) 0.0404(18) 0.0038(14) 0.0059(14) 0.0029(14)
C3_12 0.043(2) 0.038(2) 0.049(2) -0.0068(16) 0.0075(16) 0.0044(16)
C4_12 0.043(2) 0.0315(19) 0.070(3) -0.0006(18) 0.0098(19) 0.0087(16)
C5_12 0.043(2) 0.037(2) 0.069(3) 0.0158(18) 0.0124(19) 0.0094(17)
C6_12 0.0361(18) 0.0377(19) 0.045(2) 0.0116(15) 0.0086(15) 0.0064(15)
C1_11 0.0345(17) 0.0362(19) 0.0345(17) 0.0026(14) -0.0029(13) -0.0080(14)
C2_11 0.049(2) 0.0305(18) 0.0330(17) -0.0023(14) 0.0014(15) -0.0063(15)
C3_11 0.070(3) 0.047(2) 0.035(2) -0.0062(17) -0.0027(18) -0.012(2)
C4_11 0.066(3) 0.070(3) 0.047(2) -0.001(2) -0.016(2) -0.018(2)
C5_11 0.045(2) 0.082(4) 0.063(3) 0.000(2) -0.012(2) -0.014(2)
C6_11 0.0335(18) 0.063(3) 0.052(2) 0.001(2) -0.0017(16) -0.0088(18)
C1_10 0.036(5) 0.022(6) 0.048(7) 0.001(4) 0.007(4) -0.004(4)
C2_10 0.042(4) 0.026(6) 0.064(8) 0.004(5) 0.018(5) 0.003(4)
C3_10 0.042(4) 0.043(6) 0.084(9) 0.011(6) 0.023(6) 0.006(4)
C4_10 0.029(4) 0.041(6) 0.087(9) 0.015(6) 0.012(5) -0.005(4)
C5_10 0.041(5) 0.041(5) 0.073(9) -0.006(5) 0.002(5) -0.012(4)
C6_10 0.036(5) 0.046(6) 0.066(9) -0.017(5) 0.013(4) -0.006(4)
C1_9 0.0281(15) 0.0269(16) 0.0372(17) 0.0021(13) 0.0049(13) -0.0003(13)
C2_9 0.0402(18) 0.0346(19) 0.0365(18) 0.0051(14) 0.0039(14) 0.0015(15)
C3_9 0.047(2) 0.057(3) 0.048(2) 0.0118(19) 0.0007(18) 0.0193(19)
C4_9 0.058(3) 0.055(3) 0.061(3) 0.004(2) 0.007(2) 0.029(2)
C5_9 0.056(2) 0.054(3) 0.045(2) -0.0031(18) 0.0126(18) 0.017(2)
C6_9 0.0375(18) 0.0375(19) 0.0347(17) 0.0012(14) 0.0047(14) 0.0057(15)
O1_8 0.043(10) 0.017(6) 0.057(8) 0.004(5) -0.001(7) -0.009(6)
C1_8 0.073(9) 0.084(8) 0.039(7) 0.004(6) 0.006(6) 0.049(6)
C2_8 0.098(7) 0.080(7) 0.070(7) 0.010(6) 0.015(5) 0.044(6)
F1_8 0.087(8) 0.096(10) 0.068(8) 0.027(7) 0.029(7) 0.072(7)
F2_8 0.129(9) 0.074(7) 0.071(8) 0.016(7) -0.002(7) 0.074(7)
F3_8 0.146(9) 0.069(7) 0.096(8) -0.020(6) 0.002(8) 0.042(7)
C3_8 0.127(13) 0.110(10) 0.080(10) 0.015(9) 0.028(8) 0.026(9)
F4_8 0.110(11) 0.107(12) 0.076(11) 0.058(9) 0.043(9) 0.028(11)
F5_8 0.136(9) 0.111(8) 0.081(8) -0.010(7) 0.060(8) -0.005(7)
F6_8 0.127(10) 0.074(9) 0.038(6) 0.023(5) 0.026(6) 0.052(8)
C4_8 0.102(9) 0.118(10) 0.074(10) -0.007(8) -0.001(8) 0.019(9)
F7_8 0.103(7) 0.083(7) 0.053(6) -0.003(5) -0.018(5) 0.034(6)
F8_8 0.069(9) 0.31(3) 0.103(15) 0.070(18) -0.015(9) 0.024(11)
F9_8 0.24(3) 0.183(17) 0.22(2) 0.095(18) 0.08(2) 0.033(17)
O1_7 0.042(4) 0.070(6) 0.050(4) -0.033(4) 0.016(3) -0.004(4)
C1_7 0.045(5) 0.128(7) 0.045(5) -0.016(4) 0.020(4) 0.006(5)
C2_7 0.051(5) 0.145(9) 0.064(6) -0.005(5) 0.023(4) 0.004(6)
F1_7 0.074(5) 0.180(9) 0.098(7) -0.066(7) 0.002(5) -0.005(6)
F2_7 0.032(2) 0.098(6) 0.055(3) 0.000(4) 0.013(2) -0.006(3)
F3_7 0.073(5) 0.146(7) 0.066(5) 0.011(5) 0.015(4) 0.013(5)
C3_7 0.064(6) 0.115(7) 0.060(6) -0.015(5) 0.028(5) -0.007(6)
F4_7 0.062(4) 0.192(13) 0.066(6) -0.032(6) 0.010(4) -0.003(6)
F5_7 0.119(8) 0.105(6) 0.134(9) 0.004(5) 0.073(7) 0.008(6)
F6_7 0.074(4) 0.127(10) 0.047(6) -0.010(6) 0.032(4) 0.016(5)
C4_7 0.136(8) 0.130(8) 0.101(8) 0.014(6) 0.025(6) -0.020(8)
F7_7 0.129(8) 0.256(15) 0.085(6) 0.019(7) 0.004(5) 0.088(9)
F8_7 0.095(6) 0.107(7) 0.085(5) 0.026(4) 0.011(5) -0.008(5)
F9_7 0.176(11) 0.150(9) 0.142(9) 0.015(7) 0.014(7) 0.099(8)
O1_6 0.036(5) 0.034(6) 0.039(5) 0.001(4) 0.016(4) -0.007(4)
C1_6 0.035(5) 0.043(6) 0.044(6) -0.017(5) 0.010(5) 0.000(5)
C2_6 0.050(5) 0.084(7) 0.034(5) -0.006(5) 0.014(4) 0.008(6)
F1_6 0.043(4) 0.096(9) 0.047(5) -0.026(6) 0.012(3) 0.007(5)
F2_6 0.054(4) 0.120(7) 0.049(4) -0.032(5) 0.013(3) 0.005(6)
F3_6 0.062(5) 0.089(6) 0.057(5) 0.015(4) 0.023(4) -0.007(4)
C3_6 0.043(5) 0.092(7) 0.056(5) -0.023(6) -0.001(4) 0.016(5)
F4_6 0.032(4) 0.134(9) 0.075(6) -0.035(6) -0.001(4) -0.004(5)
F5_6 0.081(6) 0.082(6) 0.057(6) -0.010(4) -0.008(5) 0.034(5)
F6_6 0.095(6) 0.122(8) 0.050(4) -0.018(5) -0.014(4) 0.021(7)
C4_6 0.103(9) 0.052(7) 0.120(10) -0.024(7) 0.035(7) -0.008(6)
F7_6 0.130(7) 0.053(6) 0.106(7) -0.015(6) 0.036(6) -0.031(6)
F8_6 0.157(11) 0.101(10) 0.122(9) -0.083(8) 0.050(7) -0.053(8)
F9_6 0.113(7) 0.045(5) 0.140(8) -0.021(5) -0.005(6) 0.003(5)
O1_5 0.024(5) 0.018(5) 0.193(11) 0.034(6) -0.021(7) -0.001(4)
C1_5 0.061(6) 0.051(7) 0.050(6) 0.013(5) 0.008(5) -0.024(5)
C2_5 0.057(6) 0.079(9) 0.097(8) 0.012(6) 0.018(7) -0.020(6)
F1_5 0.082(6) 0.079(6) 0.079(6) 0.019(5) 0.018(5) -0.038(5)
F2_5 0.083(7) 0.093(8) 0.185(15) 0.001(8) 0.043(9) -0.039(6)
F3_5 0.061(6) 0.082(8) 0.115(7) 0.007(6) -0.019(5) -0.019(5)
C3_5 0.088(7) 0.105(7) 0.046(6) 0.000(5) 0.004(6) -0.029(5)
F4_5 0.135(9) 0.044(6) 0.158(12) -0.031(6) 0.055(9) 0.001(6)
F5_5 0.127(9) 0.075(6) 0.033(4) -0.010(4) -0.003(5) -0.027(6)
F6_5 0.112(8) 0.086(8) 0.086(8) -0.004(6) -0.022(7) -0.039(7)
C4_5 0.086(7) 0.063(8) 0.066(7) 0.014(6) -0.002(7) -0.028(6)
F7_5 0.086(5) 0.058(6) 0.093(6) 0.026(6) 0.003(5) 0.003(5)
F8_5 0.174(12) 0.071(7) 0.106(9) 0.033(6) -0.022(9) -0.076(8)
F9_5 0.121(10) 0.093(8) 0.080(7) 0.033(6) 0.047(7) -0.030(7)
O1_4 0.051(4) 0.051(5) 0.041(3) -0.024(3) -0.011(3) 0.013(3)
C1_4 0.037(3) 0.039(3) 0.036(3) -0.017(3) 0.001(3) 0.000(3)
C2_4 0.083(4) 0.060(5) 0.085(5) -0.014(4) 0.038(4) -0.007(4)
F1_4 0.041(2) 0.133(5) 0.115(5) -0.055(4) 0.029(3) -0.017(3)
F2_4 0.095(3) 0.047(3) 0.093(4) -0.021(3) 0.024(3) -0.028(2)
F3_4 0.101(4) 0.109(5) 0.067(3) 0.018(3) 0.030(3) -0.017(3)
C3_4 0.042(3) 0.049(3) 0.050(3) -0.020(2) 0.009(2) -0.002(2)
F4_4 0.037(2) 0.076(4) 0.080(5) -0.031(3) 0.011(3) -0.008(2)
F5_4 0.069(3) 0.046(3) 0.082(3) -0.007(2) 0.001(2) 0.022(2)
F6_4 0.051(2) 0.100(4) 0.053(2) -0.039(3) 0.0136(18) 0.005(3)
C4_4 0.070(5) 0.071(5) 0.065(5) -0.009(3) -0.010(4) 0.015(3)
F7_4 0.123(5) 0.071(4) 0.100(4) 0.024(3) 0.005(4) -0.021(3)
F8_4 0.064(2) 0.078(3) 0.048(2) -0.019(2) -0.0154(18) -0.006(3)
F9_4 0.074(3) 0.080(4) 0.075(4) -0.020(3) -0.031(3) 0.032(3)
O1_3 0.045(4) 0.102(8) 0.051(4) -0.025(5) 0.028(3) -0.005(5)
C1_3 0.044(5) 0.093(6) 0.042(5) -0.018(4) 0.023(4) -0.002(4)
C2_3 0.059(6) 0.111(7) 0.055(6) -0.027(5) 0.027(4) -0.017(5)
F1_3 0.067(5) 0.201(13) 0.046(4) -0.022(6) 0.018(3) 0.015(6)
F2_3 0.093(4) 0.094(8) 0.044(6) -0.005(4) 0.036(4) 0.019(4)
F3_3 0.190(12) 0.189(12) 0.115(9) -0.047(8) 0.067(9) -0.130(11)
C3_3 0.039(4) 0.105(6) 0.065(5) -0.019(5) 0.004(4) 0.001(4)
F4_3 0.060(4) 0.110(6) 0.052(4) -0.019(3) 0.017(3) -0.001(3)
F5_3 0.137(7) 0.082(5) 0.277(14) 0.064(7) -0.123(8) -0.034(5)
F6_3 0.072(4) 0.194(10) 0.100(6) -0.054(7) 0.000(4) 0.053(6)
C4_3 0.093(7) 0.086(7) 0.078(6) -0.018(4) 0.042(6) -0.012(5)
F7_3 0.208(12) 0.057(5) 0.121(7) -0.030(4) 0.050(7) -0.029(6)
F8_3 0.105(7) 0.180(12) 0.317(18) -0.071(12) 0.124(9) -0.049(7)
F9_3 0.183(9) 0.155(9) 0.132(7) 0.054(6) 0.018(7) -0.064(8)
O1_2 0.068(4) 0.038(3) 0.106(4) 0.028(3) -0.007(4) -0.013(3)
C1_2 0.068(4) 0.030(3) 0.045(3) 0.009(2) -0.016(3) -0.017(3)
C2_2 0.070(4) 0.050(4) 0.058(4) 0.018(3) 0.015(3) -0.005(3)
F1_2 0.097(4) 0.126(5) 0.084(3) -0.022(3) 0.030(3) -0.013(3)
F2_2 0.074(3) 0.050(3) 0.102(3) 0.037(3) 0.020(2) 0.011(2)
F3_2 0.051(2) 0.091(3) 0.066(2) 0.012(2) 0.0037(18) -0.015(2)
C3_2 0.059(4) 0.068(4) 0.051(4) -0.001(3) -0.014(3) 0.013(3)
F4_2 0.070(3) 0.102(4) 0.094(4) -0.012(3) -0.004(3) 0.015(3)
F5_2 0.075(3) 0.093(4) 0.064(3) -0.022(3) -0.017(2) 0.019(3)
F6_2 0.069(3) 0.106(4) 0.084(3) 0.007(3) 0.024(3) -0.007(3)
C4_2 0.086(4) 0.060(4) 0.046(3) -0.006(3) -0.007(3) -0.028(4)
F7_2 0.079(3) 0.088(4) 0.080(3) -0.005(3) -0.034(3) -0.020(3)
F8_2 0.111(4) 0.042(2) 0.117(4) -0.025(3) 0.015(3) -0.031(2)
F9_2 0.134(5) 0.156(6) 0.051(3) -0.007(4) 0.002(3) -0.068(5)
O1_1 0.037(3) 0.054(4) 0.046(2) 0.006(2) 0.001(2) 0.016(3)
C1_1 0.059(3) 0.047(3) 0.035(2) 0.000(2) 0.002(2) 0.019(2)
C2_1 0.099(5) 0.058(4) 0.053(3) 0.006(3) 0.008(3) 0.002(3)
F1_1 0.099(3) 0.051(2) 0.076(2) -0.0156(18) 0.005(2) 0.024(2)
F2_1 0.165(5) 0.058(3) 0.076(3) 0.021(3) -0.022(3) 0.030(3)
F3_1 0.134(4) 0.089(3) 0.102(4) -0.024(3) 0.049(4) -0.052(3)
C3_1 0.083(4) 0.075(4) 0.031(3) -0.003(3) 0.005(2) 0.020(3)
F4_1 0.085(3) 0.083(3) 0.063(3) -0.034(2) 0.001(2) 0.028(2)
F5_1 0.133(5) 0.106(4) 0.060(3) -0.006(3) 0.035(3) -0.012(4)
F6_1 0.094(3) 0.105(4) 0.050(2) -0.018(2) -0.018(2) 0.023(3)
C4_1 0.058(3) 0.060(3) 0.066(4) -0.011(3) 0.009(3) 0.003(3)
F7_1 0.070(3) 0.055(2) 0.105(3) -0.007(2) 0.005(2) -0.0086(19)
F8_1 0.058(2) 0.095(3) 0.115(4) -0.009(3) 0.001(2) 0.020(2)
F9_1 0.104(3) 0.099(3) 0.069(3) -0.016(2) 0.042(2) -0.011(3)
P001 0.0254(4) 0.0276(4) 0.0288(4) 0.0011(3) 0.0045(3) -0.0018(3)
Al1 0.0301(5) 0.0249(5) 0.0260(5) -0.0011(4) 0.0073(4) 0.0004(4)
P002 0.0272(4) 0.0300(5) 0.0287(4) -0.0013(3) 0.0070(3) -0.0002(3)
P003 0.0359(5) 0.0283(5) 0.0370(5) 0.0034(3) 0.0127(4) 0.0009(3)

loop_
_atom_type_symbol
_atom_type_description
_atom_type_scat_dispersion_real
_atom_type_scat_dispersion_imag
_atom_type_scat_source
C C 0.0033 0.0016 'International Tables Vol C Tables 4.2.6.8 and 6.1.1.4'
O O 0.0106 0.0060 'International Tables Vol C Tables 4.2.6.8 and 6.1.1.4'
F F 0.0171 0.0103 'International Tables Vol C Tables 4.2.6.8 and 6.1.1.4'
Al Al 0.0645 0.0514 'International Tables Vol C Tables 4.2.6.8 and 6.1.1.4'
P P 0.1023 0.0942 'International Tables Vol C Tables 4.2.6.8 and 6.1.1.4'
H H 0.0000 0.0000 'International Tables Vol C Tables 4.2.6.8 and 6.1.1.4'

loop_
_geom_angle_atom_site_label_1
_geom_angle_atom_site_label_2
_geom_angle_atom_site_label_3
_geom_angle
_geom_angle_site_symmetry_1
_geom_angle_site_symmetry_3
_geom_angle_publ_flag
C2_15 C1_15 C6_15 119.3(12) . . ?
C2_15 C1_15 P003 126.9(13) . . ?
C6_15 C1_15 P003 113.9(13) . . ?
C1_15 C2_15 C3_15 120.1(12) . . ?
C1_15 C2_15 H2_15 120.0 . . ?
C3_15 C2_15 H2_15 119.9 . . ?
C4_15 C3_15 C2_15 120.0(12) . . ?
C4_15 C3_15 H3_15 120.0 . . ?
C2_15 C3_15 H3_15 120.0 . . ?
C3_15 C4_15 C5_15 120.6(11) . . ?
C3_15 C4_15 H4_15 119.7 . . ?
C5_15 C4_15 H4_15 119.7 . . ?
C4_15 C5_15 C6_15 119.6(11) . . ?
C4_15 C5_15 H5_15 120.2 . . ?
C6_15 C5_15 H5_15 120.2 . . ?
C5_15 C6_15 C1_15 120.3(12) . . ?
C5_15 C6_15 H6_15 119.8 . . ?
C1_15 C6_15 H6_15 119.8 . . ?
C2_14 C1_14 C6_14 118.8(3) . . ?
C2_14 C1_14 P002 125.3(3) . . ?
C6_14 C1_14 P002 115.8(3) . . ?
C1_14 C2_14 C3_14 120.4(3) . . ?
C1_14 C2_14 H2_14 119.8 . . ?
C3_14 C2_14 H2_14 119.8 . . ?
C4_14 C3_14 C2_14 120.2(4) . . ?
C4_14 C3_14 H3_14 119.9 . . ?
C2_14 C3_14 H3_14 119.9 . . ?
C3_14 C4_14 C5_14 120.0(4) . . ?
C3_14 C4_14 H4_14 120.0 . . ?
C5_14 C4_14 H4_14 120.0 . . ?
C4_14 C5_14 C6_14 119.9(4) . . ?
C4_14 C5_14 H5_14 120.0 . . ?
C6_14 C5_14 H5_14 120.0 . . ?
C5_14 C6_14 C1_14 120.6(3) . . ?
C5_14 C6_14 H6_14 119.7 . . ?
C1_14 C6_14 H6_14 119.7 . . ?
C2_13 C1_13 C6_13 119.2(3) . . ?
C2_13 C1_13 P002 126.5(3) . . ?
C6_13 C1_13 P002 114.4(3) . . ?
C1_13 C2_13 C3_13 120.4(3) . . ?
C1_13 C2_13 H2_13 119.8 . . ?
C3_13 C2_13 H2_13 119.8 . . ?
C4_13 C3_13 C2_13 119.7(4) . . ?
C4_13 C3_13 H3_13 120.1 . . ?
C2_13 C3_13 H3_13 120.1 . . ?
C5_13 C4_13 C3_13 120.3(3) . . ?
C5_13 C4_13 H4_13 119.9 . . ?
C3_13 C4_13 H4_13 119.9 . . ?
C4_13 C5_13 C6_13 120.3(3) . . ?
C4_13 C5_13 H5_13 119.9 . . ?
C6_13 C5_13 H5_13 119.9 . . ?
C5_13 C6_13 C1_13 120.1(3) . . ?
C5_13 C6_13 H6_13 119.9 . . ?
C1_13 C6_13 H6_13 119.9 . . ?
C2_12 C1_12 C6_12 119.7(3) . . ?
C2_12 C1_12 P001 120.9(2) . . ?
C6_12 C1_12 P001 119.2(3) . . ?
C3_12 C2_12 C1_12 120.2(3) . . ?
C3_12 C2_12 H2_12 119.9 . . ?
C1_12 C2_12 H2_12 119.9 . . ?
C4_12 C3_12 C2_12 120.2(4) . . ?
C4_12 C3_12 H3_12 119.9 . . ?
C2_12 C3_12 H3_12 119.9 . . ?
C5_12 C4_12 C3_12 119.7(4) . . ?
C5_12 C4_12 H4_12 120.1 . . ?
C3_12 C4_12 H4_12 120.1 . . ?
C4_12 C5_12 C6_12 121.1(4) . . ?
C4_12 C5_12 H5_12 119.5 . . ?
C6_12 C5_12 H5_12 119.5 . . ?
C5_12 C6_12 C1_12 119.0(4) . . ?
C5_12 C6_12 H6_12 120.5 . . ?
C1_12 C6_12 H6_12 120.5 . . ?
C2_11 C1_11 C6_11 119.7(3) . . ?
C2_11 C1_11 P001 122.3(3) . . ?
C6_11 C1_11 P001 118.0(3) . . ?
C1_11 C2_11 C3_11 120.2(4) . . ?
C1_11 C2_11 H2_11 119.9 . . ?
C3_11 C2_11 H2_11 119.9 . . ?
C4_11 C3_11 C2_11 119.6(4) . . ?
C4_11 C3_11 H3_11 120.2 . . ?
C2_11 C3_11 H3_11 120.2 . . ?
C5_11 C4_11 C3_11 120.7(4) . . ?
C5_11 C4_11 H4_11 119.7 . . ?
C3_11 C4_11 H4_11 119.7 . . ?
C4_11 C5_11 C6_11 120.4(4) . . ?
C4_11 C5_11 H5_11 119.8 . . ?
C6_11 C5_11 H5_11 119.8 . . ?
C5_11 C6_11 C1_11 119.5(4) . . ?
C5_11 C6_11 H6_11 120.3 . . ?
C1_11 C6_11 H6_11 120.3 . . ?
C6_10 C1_10 C2_10 119.6(10) . . ?
C6_10 C1_10 P003 123.8(12) . . ?
C2_10 C1_10 P003 116.4(11) . . ?
C3_10 C2_10 C1_10 119.0(10) . . ?
C3_10 C2_10 H2_10 120.5 . . ?
C1_10 C2_10 H2_10 120.5 . . ?
C4_10 C3_10 C2_10 120.9(10) . . ?
C4_10 C3_10 H3_10 119.5 . . ?
C2_10 C3_10 H3_10 119.5 . . ?
C5_10 C4_10 C3_10 120.1(9) . . ?
C5_10 C4_10 H4_10 119.9 . . ?
C3_10 C4_10 H4_10 119.9 . . ?
C4_10 C5_10 C6_10 119.6(10) . . ?
C4_10 C5_10 H5_10 120.2 . . ?
C6_10 C5_10 H5_10 120.2 . . ?
C1_10 C6_10 C5_10 120.7(10) . . ?
C1_10 C6_10 H6_10 119.7 . . ?
C5_10 C6_10 H6_10 119.7 . . ?
C6_9 C1_9 C2_9 119.4(3) . . ?
C6_9 C1_9 P003 127.4(3) . . ?
C2_9 C1_9 P003 113.1(3) . . ?
C3_9 C2_9 C1_9 120.0(3) . . ?
C3_9 C2_9 H2_9 120.0 . . ?
C1_9 C2_9 H2_9 120.0 . . ?
C4_9 C3_9 C2_9 120.1(4) . . ?
C4_9 C3_9 H3_9 119.9 . . ?
C2_9 C3_9 H3_9 119.9 . . ?
C3_9 C4_9 C5_9 120.4(4) . . ?
C3_9 C4_9 H4_9 119.8 . . ?
C5_9 C4_9 H4_9 119.8 . . ?
C6_9 C5_9 C4_9 120.0(4) . . ?
C6_9 C5_9 H5_9 120.0 . . ?
C4_9 C5_9 H5_9 120.0 . . ?
C5_9 C6_9 C1_9 120.1(3) . . ?
C5_9 C6_9 H6_9 120.0 . . ?
C1_9 C6_9 H6_9 120.0 . . ?
C1_8 O1_8 Al1 154(2) . . ?
O1_8 C1_8 C2_8 109.9(14) . . ?
O1_8 C1_8 C3_8 124.3(16) . . ?
C2_8 C1_8 C3_8 105.7(11) . . ?
O1_8 C1_8 C4_8 102.5(14) . . ?
C2_8 C1_8 C4_8 110.2(12) . . ?
C3_8 C1_8 C4_8 103.7(11) . . ?
F1_8 C2_8 F2_8 105.1(14) . . ?
F1_8 C2_8 F3_8 111.4(15) . . ?
F2_8 C2_8 F3_8 116.6(16) . . ?
F1_8 C2_8 C1_8 109.2(12) . . ?
F2_8 C2_8 C1_8 111.5(13) . . ?
F3_8 C2_8 C1_8 103.0(12) . . ?
F4_8 C3_8 F5_8 115.0(16) . . ?
F4_8 C3_8 F6_8 103.1(13) . . ?
F5_8 C3_8 F6_8 119.7(15) . . ?
F4_8 C3_8 C1_8 107.8(12) . . ?
F5_8 C3_8 C1_8 104.4(12) . . ?
F6_8 C3_8 C1_8 106.2(11) . . ?
F8_8 C4_8 F7_8 126.9(18) . . ?
F8_8 C4_8 F9_8 105.2(17) . . ?
F7_8 C4_8 F9_8 104.3(16) . . ?
F8_8 C4_8 C1_8 106.1(14) . . ?
F7_8 C4_8 C1_8 105.4(13) . . ?
F9_8 C4_8 C1_8 108.0(17) . . ?
C4_8 F9_8 F3_5 138(2) . . ?
C1_7 O1_7 Al1 146.5(8) . . ?
O1_7 C1_7 C2_7 109.8(9) . . ?
O1_7 C1_7 C4_7 119.1(10) . . ?
C2_7 C1_7 C4_7 107.9(9) . . ?
O1_7 C1_7 C3_7 103.8(9) . . ?
C2_7 C1_7 C3_7 111.0(9) . . ?
C4_7 C1_7 C3_7 104.8(9) . . ?
F3_7 C2_7 F2_7 106.8(9) . . ?
F3_7 C2_7 F1_7 105.7(10) . . ?
F2_7 C2_7 F1_7 108.4(9) . . ?
F3_7 C2_7 C1_7 111.8(9) . . ?
F2_7 C2_7 C1_7 114.0(9) . . ?
F1_7 C2_7 C1_7 109.8(9) . . ?
F5_7 C3_7 F6_7 110.7(12) . . ?
F5_7 C3_7 F4_7 108.1(12) . . ?
F6_7 C3_7 F4_7 106.8(13) . . ?
F5_7 C3_7 C1_7 111.1(10) . . ?
F6_7 C3_7 C1_7 114.3(13) . . ?
F4_7 C3_7 C1_7 105.4(11) . . ?
F9_7 C4_7 F7_7 100.2(11) . . ?
F9_7 C4_7 F8_7 114.6(12) . . ?
F7_7 C4_7 F8_7 105.5(10) . . ?
F9_7 C4_7 C1_7 112.9(11) . . ?
F7_7 C4_7 C1_7 115.0(11) . . ?
F8_7 C4_7 C1_7 108.5(9) . . ?
C1_6 O1_6 Al1 145.6(11) . . ?
O1_6 C1_6 C4_6 106.9(10) . . ?
O1_6 C1_6 C2_6 114.6(10) . . ?
C4_6 C1_6 C2_6 108.1(9) . . ?
O1_6 C1_6 C3_6 110.2(11) . . ?
C4_6 C1_6 C3_6 108.4(10) . . ?
C2_6 C1_6 C3_6 108.5(9) . . ?
F2_6 C2_6 F1_6 106.6(11) . . ?
F2_6 C2_6 F3_6 112.7(10) . . ?
F1_6 C2_6 F3_6 104.9(12) . . ?
F2_6 C2_6 C1_6 113.4(10) . . ?
F1_6 C2_6 C1_6 109.3(12) . . ?
F3_6 C2_6 C1_6 109.4(8) . . ?
F4_6 C3_6 F6_6 114.4(11) . . ?
F4_6 C3_6 F5_6 111.2(11) . . ?
F6_6 C3_6 F5_6 100.5(11) . . ?
F4_6 C3_6 C1_6 113.5(10) . . ?
F6_6 C3_6 C1_6 110.6(10) . . ?
F5_6 C3_6 C1_6 105.7(9) . . ?
F7_6 C4_6 F9_6 115.9(13) . . ?
F7_6 C4_6 F8_6 100.6(12) . . ?
F9_6 C4_6 F8_6 113.1(12) . . ?
F7_6 C4_6 C1_6 109.0(10) . . ?
F9_6 C4_6 C1_6 109.9(10) . . ?
F8_6 C4_6 C1_6 107.8(10) . . ?
C1_5 O1_5 Al1 144.8(8) . . ?
O1_5 C1_5 C4_5 111.6(10) . . ?
O1_5 C1_5 C2_5 118.5(10) . . ?
C4_5 C1_5 C2_5 107.5(9) . . ?
O1_5 C1_5 C3_5 99.9(11) . . ?
C4_5 C1_5 C3_5 110.4(10) . . ?
C2_5 C1_5 C3_5 108.7(10) . . ?
F1_5 C2_5 F2_5 108.4(12) . . ?
F1_5 C2_5 F3_5 105.3(11) . . ?
F2_5 C2_5 F3_5 107.3(11) . . ?
F1_5 C2_5 C1_5 105.7(10) . . ?
F2_5 C2_5 C1_5 116.3(11) . . ?
F3_5 C2_5 C1_5 113.1(10) . . ?
C2_5 F3_5 F9_8 121.5(14) . . ?
F5_5 C3_5 F6_5 108.8(12) . . ?
F5_5 C3_5 F4_5 104.8(12) . . ?
F6_5 C3_5 F4_5 112.0(13) . . ?
F5_5 C3_5 C1_5 109.6(10) . . ?
F6_5 C3_5 C1_5 112.9(11) . . ?
F4_5 C3_5 C1_5 108.5(10) . . ?
F8_5 C4_5 F9_5 106.5(12) . . ?
F8_5 C4_5 F7_5 111.2(13) . . ?
F9_5 C4_5 F7_5 105.2(11) . . ?
F8_5 C4_5 C1_5 110.3(10) . . ?
F9_5 C4_5 C1_5 114.0(11) . . ?
F7_5 C4_5 C1_5 109.5(10) . . ?
C1_4 O1_4 Al1 151.7(8) . . ?
O1_4 C1_4 C4_4 108.2(6) . . ?
O1_4 C1_4 C3_4 112.2(6) . . ?
C4_4 C1_4 C3_4 108.0(6) . . ?
O1_4 C1_4 C2_4 110.0(6) . . ?
C4_4 C1_4 C2_4 108.9(6) . . ?
C3_4 C1_4 C2_4 109.3(6) . . ?
F2_4 C2_4 F3_4 105.5(7) . . ?
F2_4 C2_4 F1_4 109.4(7) . . ?
F3_4 C2_4 F1_4 110.0(7) . . ?
F2_4 C2_4 C1_4 113.0(6) . . ?
F3_4 C2_4 C1_4 109.7(7) . . ?
F1_4 C2_4 C1_4 109.3(7) . . ?
F4_4 C3_4 F6_4 108.5(6) . . ?
F4_4 C3_4 F5_4 104.0(6) . . ?
F6_4 C3_4 F5_4 108.7(5) . . ?
F4_4 C3_4 C1_4 111.9(6) . . ?
F6_4 C3_4 C1_4 113.1(5) . . ?
F5_4 C3_4 C1_4 110.1(5) . . ?
F9_4 C4_4 F7_4 107.2(7) . . ?
F9_4 C4_4 F8_4 104.7(6) . . ?
F7_4 C4_4 F8_4 110.6(7) . . ?
F9_4 C4_4 C1_4 111.8(7) . . ?
F7_4 C4_4 C1_4 110.4(6) . . ?
F8_4 C4_4 C1_4 111.9(6) . . ?
C1_3 O1_3 Al1 149.2(10) . . ?
O1_3 C1_3 C3_3 119.1(9) . . ?
O1_3 C1_3 C2_3 109.5(8) . . ?
C3_3 C1_3 C2_3 109.2(8) . . ?
O1_3 C1_3 C4_3 103.0(8) . . ?
C3_3 C1_3 C4_3 105.0(8) . . ?
C2_3 C1_3 C4_3 110.6(8) . . ?
F1_3 C2_3 F3_3 102.6(12) . . ?
F1_3 C2_3 F2_3 105.5(11) . . ?
F3_3 C2_3 F2_3 106.2(12) . . ?
F1_3 C2_3 C1_3 114.7(10) . . ?
F3_3 C2_3 C1_3 113.8(10) . . ?
F2_3 C2_3 C1_3 113.0(12) . . ?
F5_3 C3_3 F6_3 106.1(11) . . ?
F5_3 C3_3 F4_3 107.0(10) . . ?
F6_3 C3_3 F4_3 104.9(8) . . ?
F5_3 C3_3 C1_3 111.4(8) . . ?
F6_3 C3_3 C1_3 116.9(10) . . ?
F4_3 C3_3 C1_3 109.9(8) . . ?
F7_3 C4_3 F9_3 112.9(12) . . ?
F7_3 C4_3 F8_3 99.5(11) . . ?
F9_3 C4_3 F8_3 108.0(12) . . ?
F7_3 C4_3 C1_3 112.9(9) . . ?
F9_3 C4_3 C1_3 112.8(9) . . ?
F8_3 C4_3 C1_3 109.7(9) . . ?
C1_2 O1_2 Al1 151.0(6) . . ?
O1_2 C1_2 C3_2 102.9(6) . . ?
O1_2 C1_2 C2_2 114.9(6) . . ?
C3_2 C1_2 C2_2 111.1(5) . . ?
O1_2 C1_2 C4_2 109.8(6) . . ?
C3_2 C1_2 C4_2 108.0(6) . . ?
C2_2 C1_2 C4_2 109.8(6) . . ?
F1_2 C2_2 F3_2 107.1(6) . . ?
F1_2 C2_2 F2_2 108.3(6) . . ?
F3_2 C2_2 F2_2 105.1(6) . . ?
F1_2 C2_2 C1_2 113.0(6) . . ?
F3_2 C2_2 C1_2 110.6(6) . . ?
F2_2 C2_2 C1_2 112.4(6) . . ?
F6_2 C3_2 F4_2 102.8(6) . . ?
F6_2 C3_2 F5_2 108.9(6) . . ?
F4_2 C3_2 F5_2 105.9(6) . . ?
F6_2 C3_2 C1_2 112.7(6) . . ?
F4_2 C3_2 C1_2 117.2(6) . . ?
F5_2 C3_2 C1_2 108.8(6) . . ?
F9_2 C4_2 F7_2 106.9(6) . . ?
F9_2 C4_2 F8_2 109.3(7) . . ?
F7_2 C4_2 F8_2 106.6(6) . . ?
F9_2 C4_2 C1_2 111.7(6) . . ?
F7_2 C4_2 C1_2 111.8(6) . . ?
F8_2 C4_2 C1_2 110.3(5) . . ?
C1_1 O1_1 Al1 158.5(7) . . ?
O1_1 C1_1 C2_1 113.5(5) . . ?
O1_1 C1_1 C3_1 110.7(6) . . ?
C2_1 C1_1 C3_1 107.4(5) . . ?
O1_1 C1_1 C4_1 105.9(5) . . ?
C2_1 C1_1 C4_1 110.6(5) . . ?
C3_1 C1_1 C4_1 108.7(5) . . ?
F2_1 C2_1 F3_1 111.2(6) . . ?
F2_1 C2_1 F1_1 106.8(6) . . ?
F3_1 C2_1 F1_1 105.9(5) . . ?
F2_1 C2_1 C1_1 113.1(5) . . ?
F3_1 C2_1 C1_1 110.1(6) . . ?
F1_1 C2_1 C1_1 109.4(5) . . ?
F5_1 C3_1 F6_1 110.9(6) . . ?
F5_1 C3_1 F4_1 103.1(6) . . ?
F6_1 C3_1 F4_1 106.3(6) . . ?
F5_1 C3_1 C1_1 112.7(6) . . ?
F6_1 C3_1 C1_1 113.3(5) . . ?
F4_1 C3_1 C1_1 109.8(5) . . ?
F8_1 C4_1 F9_1 108.2(5) . . ?
F8_1 C4_1 F7_1 107.6(5) . . ?
F9_1 C4_1 F7_1 106.9(5) . . ?
F8_1 C4_1 C1_1 112.4(5) . . ?
F9_1 C4_1 C1_1 110.2(5) . . ?
F7_1 C4_1 C1_1 111.4(5) . . ?
C1_12 P001 C1_11 107.00(16) . . ?
C1_12 P001 P003 105.92(11) . . ?
C1_11 P001 P003 114.88(12) . . ?
C1_12 P001 P002 113.55(11) . . ?
C1_11 P001 P002 106.55(12) . . ?
P003 P001 P002 109.12(5) . . ?
O1_8 Al1 O1_5 131.1(9) . . ?
O1_8 Al1 O1_7 109.5(12) . . ?
O1_5 Al1 O1_7 91.5(7) . . ?
O1_4 Al1 O1_3 106.8(5) . . ?
O1_4 Al1 O1_1 113.4(4) . . ?
O1_3 Al1 O1_1 106.8(5) . . ?
O1_4 Al1 O1_2 106.0(4) . . ?
O1_3 Al1 O1_2 125.6(5) . . ?
O1_1 Al1 O1_2 98.3(3) . . ?
O1_8 Al1 O1_6 100.4(11) . . ?
O1_5 Al1 O1_6 113.6(8) . . ?
O1_7 Al1 O1_6 109.8(7) . . ?
C1_14 P002 C1_13 107.07(15) . . ?
C1_14 P002 P001 98.64(11) . . ?
C1_13 P002 P001 100.96(10) . . ?
C1_10 P003 C1_9 108.5(8) . . ?
C1_9 P003 C1_15 101.7(8) . . ?
C1_10 P003 P001 102.0(9) . . ?
C1_9 P003 P001 102.26(11) . . ?
C1_15 P003 P001 98.7(10) . . ?

loop_
_geom_bond_atom_site_label_1
_geom_bond_atom_site_label_2
_geom_bond_distance
_geom_bond_site_symmetry_2
_geom_bond_publ_flag
C1_15 C2_15 1.379(12) . ?
C1_15 C6_15 1.392(11) . ?
C1_15 P003 1.91(2) . ?
C2_15 C3_15 1.386(12) . ?
C2_15 H2_15 0.9500 . ?
C3_15 C4_15 1.374(11) . ?
C3_15 H3_15 0.9500 . ?
C4_15 C5_15 1.373(12) . ?
C4_15 H4_15 0.9500 . ?
C5_15 C6_15 1.383(12) . ?
C5_15 H5_15 0.9500 . ?
C6_15 H6_15 0.9500 . ?
C1_14 C2_14 1.383(5) . ?
C1_14 C6_14 1.398(5) . ?
C1_14 P002 1.824(3) . ?
C2_14 C3_14 1.388(5) . ?
C2_14 H2_14 0.9500 . ?
C3_14 C4_14 1.378(5) . ?
C3_14 H3_14 0.9500 . ?
C4_14 C5_14 1.381(6) . ?
C4_14 H4_14 0.9500 . ?
C5_14 C6_14 1.382(5) . ?
C5_14 H5_14 0.9500 . ?
C6_14 H6_14 0.9500 . ?
C1_13 C2_13 1.390(5) . ?
C1_13 C6_13 1.395(5) . ?
C1_13 P002 1.825(3) . ?
C2_13 C3_13 1.391(5) . ?
C2_13 H2_13 0.9500 . ?
C3_13 C4_13 1.382(5) . ?
C3_13 H3_13 0.9500 . ?
C4_13 C5_13 1.378(6) . ?
C4_13 H4_13 0.9500 . ?
C5_13 C6_13 1.386(5) . ?
C5_13 H5_13 0.9500 . ?
C6_13 H6_13 0.9500 . ?
C1_12 C2_12 1.387(5) . ?
C1_12 C6_12 1.392(5) . ?
C1_12 P001 1.803(3) . ?
C2_12 C3_12 1.379(5) . ?
C2_12 H2_12 0.9500 . ?
C3_12 C4_12 1.379(5) . ?
C3_12 H3_12 0.9500 . ?
C4_12 C5_12 1.372(6) . ?
C4_12 H4_12 0.9500 . ?
C5_12 C6_12 1.388(5) . ?
C5_12 H5_12 0.9500 . ?
C6_12 H6_12 0.9500 . ?
C1_11 C2_11 1.382(5) . ?
C1_11 C6_11 1.398(5) . ?
C1_11 P001 1.807(3) . ?
C2_11 C3_11 1.385(5) . ?
C2_11 H2_11 0.9500 . ?
C3_11 C4_11 1.379(6) . ?
C3_11 H3_11 0.9500 . ?
C4_11 C5_11 1.369(7) . ?
C4_11 H4_11 0.9500 . ?
C5_11 C6_11 1.382(6) . ?
C5_11 H5_11 0.9500 . ?
C6_11 H6_11 0.9500 . ?
C1_10 C6_10 1.382(10) . ?
C1_10 C2_10 1.391(11) . ?
C1_10 P003 1.781(17) . ?
C2_10 C3_10 1.384(10) . ?
C2_10 H2_10 0.9500 . ?
C3_10 C4_10 1.380(11) . ?
C3_10 H3_10 0.9500 . ?
C4_10 C5_10 1.367(10) . ?
C4_10 H4_10 0.9500 . ?
C5_10 C6_10 1.390(10) . ?
C5_10 H5_10 0.9500 . ?
C6_10 H6_10 0.9500 . ?
C1_9 C6_9 1.390(5) . ?
C1_9 C2_9 1.397(5) . ?
C1_9 P003 1.820(3) . ?
C2_9 C3_9 1.381(5) . ?
C2_9 H2_9 0.9500 . ?
C3_9 C4_9 1.376(6) . ?
C3_9 H3_9 0.9500 . ?
C4_9 C5_9 1.384(6) . ?
C4_9 H4_9 0.9500 . ?
C5_9 C6_9 1.383(5) . ?
C5_9 H5_9 0.9500 . ?
C6_9 H6_9 0.9500 . ?
O1_8 C1_8 1.307(13) . ?
O1_8 Al1 1.668(12) . ?
C1_8 C2_8 1.531(13) . ?
C1_8 C3_8 1.538(13) . ?
C1_8 C4_8 1.558(13) . ?
C2_8 F1_8 1.328(13) . ?
C2_8 F2_8 1.334(13) . ?
C2_8 F3_8 1.382(13) . ?
C3_8 F4_8 1.341(13) . ?
C3_8 F5_8 1.367(13) . ?
C3_8 F6_8 1.386(13) . ?
C4_8 F8_8 1.315(13) . ?
C4_8 F7_8 1.321(13) . ?
C4_8 F9_8 1.356(13) . ?
F9_8 F3_5 1.48(3) . ?
O1_7 C1_7 1.374(11) . ?
O1_7 Al1 1.695(7) . ?
C1_7 C2_7 1.502(11) . ?
C1_7 C4_7 1.509(12) . ?
C1_7 C3_7 1.538(11) . ?
C2_7 F3_7 1.308(11) . ?
C2_7 F2_7 1.327(10) . ?
C2_7 F1_7 1.364(11) . ?
C3_7 F5_7 1.312(12) . ?
C3_7 F6_7 1.317(11) . ?
C3_7 F4_7 1.320(11) . ?
C4_7 F9_7 1.282(12) . ?
C4_7 F7_7 1.366(12) . ?
C4_7 F8_7 1.389(12) . ?
O1_6 C1_6 1.363(12) . ?
O1_6 Al1 1.721(10) . ?
C1_6 C4_6 1.540(12) . ?
C1_6 C2_6 1.539(11) . ?
C1_6 C3_6 1.534(12) . ?
C2_6 F2_6 1.329(10) . ?
C2_6 F1_6 1.333(12) . ?
C2_6 F3_6 1.371(11) . ?
C3_6 F4_6 1.310(11) . ?
C3_6 F6_6 1.354(11) . ?
C3_6 F5_6 1.381(12) . ?
C4_6 F7_6 1.335(12) . ?
C4_6 F9_6 1.327(12) . ?
C4_6 F8_6 1.385(12) . ?
O1_5 C1_5 1.365(12) . ?
O1_5 Al1 1.667(9) . ?
C1_5 C4_5 1.519(11) . ?
C1_5 C2_5 1.532(12) . ?
C1_5 C3_5 1.542(12) . ?
C2_5 F1_5 1.295(12) . ?
C2_5 F2_5 1.320(11) . ?
C2_5 F3_5 1.333(12) . ?
C3_5 F5_5 1.319(12) . ?
C3_5 F6_5 1.297(12) . ?
C3_5 F4_5 1.328(12) . ?
C4_5 F8_5 1.333(11) . ?
C4_5 F9_5 1.329(12) . ?
C4_5 F7_5 1.345(12) . ?
O1_4 C1_4 1.352(7) . ?
O1_4 Al1 1.697(5) . ?
C1_4 C4_4 1.524(9) . ?
C1_4 C3_4 1.539(8) . ?
C1_4 C2_4 1.538(9) . ?
C2_4 F2_4 1.335(8) . ?
C2_4 F3_4 1.339(9) . ?
C2_4 F1_4 1.342(9) . ?
C3_4 F4_4 1.308(9) . ?
C3_4 F6_4 1.313(6) . ?
C3_4 F5_4 1.351(7) . ?
C4_4 F9_4 1.341(8) . ?
C4_4 F7_4 1.336(9) . ?
C4_4 F8_4 1.350(8) . ?
O1_3 C1_3 1.372(10) . ?
O1_3 Al1 1.699(7) . ?
C1_3 C3_3 1.514(11) . ?
C1_3 C2_3 1.521(10) . ?
C1_3 C4_3 1.531(11) . ?
C2_3 F1_3 1.306(11) . ?
C2_3 F3_3 1.322(11) . ?
C2_3 F2_3 1.338(11) . ?
C3_3 F5_3 1.282(11) . ?
C3_3 F6_3 1.284(10) . ?
C3_3 F4_3 1.356(10) . ?
C4_3 F7_3 1.253(10) . ?
C4_3 F9_3 1.286(11) . ?
C4_3 F8_3 1.357(11) . ?
O1_2 C1_2 1.358(7) . ?
O1_2 Al1 1.715(5) . ?
C1_2 C3_2 1.529(9) . ?
C1_2 C2_2 1.530(9) . ?
C1_2 C4_2 1.545(8) . ?
C2_2 F1_2 1.312(8) . ?
C2_2 F3_2 1.332(8) . ?
C2_2 F2_2 1.343(7) . ?
C3_2 F6_2 1.307(8) . ?
C3_2 F4_2 1.312(8) . ?
C3_2 F5_2 1.340(7) . ?
C4_2 F9_2 1.299(8) . ?
C4_2 F7_2 1.329(9) . ?
C4_2 F8_2 1.347(8) . ?
O1_1 C1_1 1.321(6) . ?
O1_1 Al1 1.709(5) . ?
C1_1 C2_1 1.520(8) . ?
C1_1 C3_1 1.553(7) . ?
C1_1 C4_1 1.553(8) . ?
C2_1 F2_1 1.328(7) . ?
C2_1 F3_1 1.326(8) . ?
C2_1 F1_1 1.373(7) . ?
C3_1 F5_1 1.280(8) . ?
C3_1 F6_1 1.315(7) . ?
C3_1 F4_1 1.337(7) . ?
C4_1 F8_1 1.317(7) . ?
C4_1 F9_1 1.322(7) . ?
C4_1 F7_1 1.339(7) . ?
P001 P003 2.2213(12) . ?
P001 P002 2.2282(11) . ?
